data_2231998
loop_
_publ_author_name
'Karthikeyan, M.'
'Karthikeyan, S.'
'Manimaran, Bala.'

_publ_section_title
;
 Diaquadichloridobis(pyridine-\k<i>N</i>)manganese(II)
;
_journal_coeditor_code NG5215
_journal_issue 10
_journal_name_full 'Acta Crystallographica Section E'
_journal_page_first m1367
_journal_paper_doi 10.1107/S160053681103546X
_journal_volume 67
_journal_year 2011
_chemical_formula_iupac '[Mn Cl2 (C5 H5 N)2 (H2 O)2]'
_chemical_formula_moiety 'C10 H14 Cl2 Mn N2 O2'
_chemical_formula_sum 'C10 H14 Cl2 Mn N2 O2'
_chemical_formula_weight 320.07
_chemical_name_systematic
;
Diaquadichloridobis(pyridine-\k<i>N</i>)manganese(II)
;
_space_group_IT_number 2
_symmetry_cell_setting triclinic
_symmetry_space_group_name_Hall '-P 1'
_symmetry_space_group_name_H-M 'P -1'
_atom_sites_solution_hydrogens geom
_atom_sites_solution_primary direct
_atom_sites_solution_secondary difmap
_audit_creation_method SHELXL-97
_cell_angle_alpha 108.931(7)
_cell_angle_beta 103.499(7)
_cell_angle_gamma 96.969(6)
_cell_formula_units_Z 1
_cell_length_a 6.2290(5)
_cell_length_b 6.6327(5)
_cell_length_c 8.6831(7)
_cell_measurement_reflns_used 1883
_cell_measurement_temperature 150(2)
_cell_measurement_theta_max 28.8304
_cell_measurement_theta_min 2.5864
_cell_volume 322.30(5)
_computing_cell_refinement 'CrysAlis RED (Oxford Diffraction, 2009)'
_computing_data_collection 'CrysAlis CCD (Oxford Diffraction, 2009)'
_computing_data_reduction 'CrysAlis RED (Oxford Diffraction, 2009)'
_computing_molecular_graphics '<i>ORTEP-3 for Windows</i> (Farrugia, 1997) and PLATON (Spek, 2009)'
_computing_publication_material '<i>PLATON</i> (Spek, 2009)'
_computing_structure_refinement '<i>SHELXL97</i> (Sheldrick, 2008)'
_computing_structure_solution '<i>SHELXS97</i> (Sheldrick, 2008)'
_diffrn_ambient_temperature 150(2)
_diffrn_detector_area_resol_mean 15.9821
_diffrn_measured_fraction_theta_full 1.000
_diffrn_measured_fraction_theta_max 1.000
_diffrn_measurement_device_type 'Oxford Diffraction Xcalibur Eos'
_diffrn_measurement_method \w
_diffrn_radiation_monochromator graphite
_diffrn_radiation_source 'fine-focus sealed tube'
_diffrn_radiation_type MoK\a
_diffrn_radiation_wavelength 0.71073
_diffrn_reflns_av_R_equivalents 0.0221
_diffrn_reflns_av_sigmaI/netI 0.0226
_diffrn_reflns_limit_h_max 5
_diffrn_reflns_limit_h_min -7
_diffrn_reflns_limit_k_max 7
_diffrn_reflns_limit_k_min -7
_diffrn_reflns_limit_l_max 10
_diffrn_reflns_limit_l_min -10
_diffrn_reflns_number 1951
_diffrn_reflns_theta_full 25.00
_diffrn_reflns_theta_max 25.00
_diffrn_reflns_theta_min 2.59
_diffrn_standards_number 2344
_exptl_absorpt_coefficient_mu 1.428
_exptl_absorpt_correction_T_max 1.00000
_exptl_absorpt_correction_T_min 0.73267
_exptl_absorpt_correction_type multi-scan
_exptl_absorpt_process_details '(<i>CrysAlis PRO</i>; Oxford Diffraction, 2009)'
_exptl_crystal_colour colorless
_exptl_crystal_density_diffrn 1.649
_exptl_crystal_density_method 'not measured'
_exptl_crystal_description Block
_exptl_crystal_F_000 163
_exptl_crystal_size_max 0.26
_exptl_crystal_size_mid 0.14
_exptl_crystal_size_min 0.07
_refine_diff_density_max 0.269
_refine_diff_density_min -0.216
_refine_ls_extinction_method none
_refine_ls_goodness_of_fit_ref 1.049
_refine_ls_hydrogen_treatment mixed
_refine_ls_matrix_type full
_refine_ls_number_parameters 87
_refine_ls_number_reflns 1137
_refine_ls_number_restraints 2
_refine_ls_restrained_S_all 1.048
_refine_ls_R_factor_all 0.0238
_refine_ls_R_factor_gt 0.0216
_refine_ls_shift/su_max 0.011
_refine_ls_shift/su_mean 0.001
_refine_ls_structure_factor_coef Fsqd
_refine_ls_weighting_details 'calc w=1/[\s^2^(Fo^2^)+(0.0294P)^2^+0.1426P] where P=(Fo^2^+2Fc^2^)/3'
_refine_ls_weighting_scheme calc
_refine_ls_wR_factor_gt 0.0548
_refine_ls_wR_factor_ref 0.0556
_reflns_number_gt 1031
_reflns_number_total 1137
_reflns_threshold_expression I>2\s(I)
_cod_data_source_file ng5215.cif
_cod_data_source_block I
_cod_original_cell_volume 322.30(4)
_cod_database_code 2231998
_cod_database_fobs_code 2231998

loop_
_symmetry_equiv_pos_as_xyz
'x, y, z'
'-x, -y, -z'

loop_
_atom_site_type_symbol
_atom_site_label
_atom_site_fract_x
_atom_site_fract_y
_atom_site_fract_z
_atom_site_U_iso_or_equiv
_atom_site_adp_type
_atom_site_calc_flag
_atom_site_refinement_flags
_atom_site_occupancy
_atom_site_symmetry_multiplicity
H H1A 0.097(2) -0.252(4) 0.484(3) 0.038(7) Uiso d D 1 1
H H1B 0.237(5) -0.3957(19) 0.455(3) 0.045(8) Uiso d D 1 1
Mn Mn1 0.5000 0.0000 0.5000 0.00900(13) Uani d S 1 2
Cl Cl1 0.22317(7) 0.23567(7) 0.43191(5) 0.01375(13) Uani d . 1 1
N N1 0.4713(2) -0.1480(2) 0.22133(17) 0.0115(3) Uani d . 1 1
O O1 0.2181(2) -0.2694(2) 0.45397(16) 0.0150(3) Uani d D 1 1
C C3 0.6365(3) -0.2269(3) -0.0085(2) 0.0169(4) Uani d . 1 1
H H3 0.7657 -0.2195 -0.0444 0.020 Uiso calc R 1 1
C C2 0.4261(3) -0.3200(3) -0.1260(2) 0.0186(4) Uani d . 1 1
H H2 0.4112 -0.3782 -0.2419 0.022 Uiso calc R 1 1
C C4 0.6529(3) -0.1449(3) 0.1626(2) 0.0139(4) Uani d . 1 1
H H4 0.7956 -0.0850 0.2407 0.017 Uiso calc R 1 1
C C5 0.2673(3) -0.2372(3) 0.1057(2) 0.0147(4) Uani d . 1 1
H H5 0.1398 -0.2401 0.1440 0.018 Uiso calc R 1 1
C C1 0.2383(3) -0.3246(3) -0.0671(2) 0.0188(4) Uani d . 1 1
H H1 0.0943 -0.3857 -0.1429 0.023 Uiso calc R 1 1

loop_
_atom_site_aniso_label
_atom_site_aniso_U_11
_atom_site_aniso_U_22
_atom_site_aniso_U_33
_atom_site_aniso_U_12
_atom_site_aniso_U_13
_atom_site_aniso_U_23
Mn1 0.0090(2) 0.0087(2) 0.0082(2) 0.00120(14) 0.00223(14) 0.00214(15)
Cl1 0.0119(2) 0.0125(2) 0.0175(2) 0.00426(17) 0.00427(18) 0.00570(18)
N1 0.0138(8) 0.0098(7) 0.0107(7) 0.0030(6) 0.0030(6) 0.0037(6)
O1 0.0135(7) 0.0115(7) 0.0213(7) 0.0018(5) 0.0070(5) 0.0066(6)
C3 0.0228(10) 0.0162(10) 0.0186(9) 0.0092(8) 0.0120(8) 0.0092(8)
C2 0.0336(11) 0.0135(9) 0.0102(8) 0.0087(8) 0.0064(8) 0.0051(7)
C4 0.0144(9) 0.0114(9) 0.0151(9) 0.0038(7) 0.0030(7) 0.0043(7)
C5 0.0139(9) 0.0140(9) 0.0154(9) 0.0011(7) 0.0028(7) 0.0060(7)
C1 0.0207(10) 0.0148(10) 0.0138(9) 0.0010(8) -0.0030(8) 0.0031(8)

loop_
_atom_type_symbol
_atom_type_description
_atom_type_scat_dispersion_real
_atom_type_scat_dispersion_imag
_atom_type_scat_source
C C 0.0033 0.0016 'International Tables Vol C Tables 4.2.6.8 and 6.1.1.4'
H H 0.0000 0.0000 'International Tables Vol C Tables 4.2.6.8 and 6.1.1.4'
Cl Cl 0.1484 0.1585 'International Tables Vol C Tables 4.2.6.8 and 6.1.1.4'
Mn Mn 0.3368 0.7283 'International Tables Vol C Tables 4.2.6.8 and 6.1.1.4'
N N 0.0061 0.0033 'International Tables Vol C Tables 4.2.6.8 and 6.1.1.4'
O O 0.0106 0.0060 'International Tables Vol C Tables 4.2.6.8 and 6.1.1.4'

loop_
_geom_angle_atom_site_label_1
_geom_angle_atom_site_label_2
_geom_angle_atom_site_label_3
_geom_angle_site_symmetry_1
_geom_angle_site_symmetry_3
_geom_angle
O1 Mn1 O1 2_656 . 180.00(5)
O1 Mn1 N1 2_656 . 92.86(5)
O1 Mn1 N1 . . 87.14(5)
O1 Mn1 N1 2_656 2_656 87.14(5)
O1 Mn1 N1 . 2_656 92.86(5)
N1 Mn1 N1 . 2_656 180.00(3)
O1 Mn1 Cl1 2_656 . 88.86(3)
O1 Mn1 Cl1 . . 91.14(3)
N1 Mn1 Cl1 . . 89.26(4)
N1 Mn1 Cl1 2_656 . 90.74(4)
O1 Mn1 Cl1 2_656 2_656 91.14(3)
O1 Mn1 Cl1 . 2_656 88.86(3)
N1 Mn1 Cl1 . 2_656 90.74(4)
N1 Mn1 Cl1 2_656 2_656 89.26(4)
Cl1 Mn1 Cl1 . 2_656 180.0
C4 N1 C5 . . 117.32(15)
C4 N1 Mn1 . . 122.28(11)
C5 N1 Mn1 . . 120.36(12)
Mn1 O1 H1A . . 124.5(16)
Mn1 O1 H1B . . 123.3(18)
H1A O1 H1B . . 105(2)
C2 C3 C4 . . 119.36(17)
C2 C3 H3 . . 120.3
C4 C3 H3 . . 120.3
C3 C2 C1 . . 118.34(17)
C3 C2 H2 . . 120.8
C1 C2 H2 . . 120.8
N1 C4 C3 . . 122.77(17)
N1 C4 H4 . . 118.6
C3 C4 H4 . . 118.6
N1 C5 C1 . . 123.08(17)
N1 C5 H5 . . 118.5
C1 C5 H5 . . 118.5
C5 C1 C2 . . 119.12(17)
C5 C1 H1 . . 120.4
C2 C1 H1 . . 120.4

loop_
_geom_bond_atom_site_label_1
_geom_bond_atom_site_label_2
_geom_bond_site_symmetry_2
_geom_bond_distance
Mn1 O1 2_656 2.2100(13)
Mn1 O1 . 2.2100(13)
Mn1 N1 . 2.2505(14)
Mn1 N1 2_656 2.2505(14)
Mn1 Cl1 . 2.5582(4)
Mn1 Cl1 2_656 2.5582(4)
N1 C4 . 1.346(2)
N1 C5 . 1.345(2)
O1 H1A . 0.8629(10)
O1 H1B . 0.8630(10)
C3 C2 . 1.382(3)
C3 C4 . 1.381(2)
C3 H3 . 0.9300
C2 C1 . 1.383(3)
C2 H2 . 0.9300
C4 H4 . 0.9300
C5 C1 . 1.379(3)
C5 H5 . 0.9300
C1 H1 . 0.9300

loop_
_geom_hbond_atom_site_label_D
_geom_hbond_atom_site_label_H
_geom_hbond_atom_site_label_A
_geom_hbond_site_symmetry_A
_geom_hbond_distance_DH
_geom_hbond_distance_HA
_geom_hbond_distance_DA
_geom_hbond_angle_DHA
O1 H1B Cl1 1_545 0.8630(10) 2.376(5) 3.2301(13) 170(2)

loop_
_geom_torsion_atom_site_label_1
_geom_torsion_atom_site_label_2
_geom_torsion_atom_site_label_3
_geom_torsion_atom_site_label_4
_geom_torsion_site_symmetry_1
_geom_torsion
O1 Mn1 N1 C4 2_656 35.44(13)
O1 Mn1 N1 C4 . -144.56(13)
N1 Mn1 N1 C4 2_656 174(7)
Cl1 Mn1 N1 C4 . 124.26(13)
Cl1 Mn1 N1 C4 2_656 -55.74(13)
O1 Mn1 N1 C5 2_656 -142.21(13)
O1 Mn1 N1 C5 . 37.79(13)
N1 Mn1 N1 C5 2_656 -4(7)
Cl1 Mn1 N1 C5 . -53.39(12)
Cl1 Mn1 N1 C5 2_656 126.61(12)
C4 C3 C2 C1 . 0.9(3)
C5 N1 C4 C3 . 0.5(2)
Mn1 N1 C4 C3 . -177.19(13)
C2 C3 C4 N1 . -1.2(3)
C4 N1 C5 C1 . 0.3(3)
Mn1 N1 C5 C1 . 178.05(14)
N1 C5 C1 C2 . -0.5(3)
C3 C2 C1 C5 . -0.2(3)
